data_7720301
loop_
_publ_author_name
'Eilers, Marcel'
'Geik, Dennis'
'Schmidtmann, Marc'
'Doye, Sven'
'Beckhaus, R&#xfc;diger'

_publ_section_title
;
 Expanding the reactivity of Rosenthal's reagent to cyclopropenes and
 allenes.
;
_journal_issue 13
_journal_name_full 'Dalton transactions (Cambridge, England : 2003)'
_journal_page_first 5151
_journal_page_last 5160
_journal_paper_doi 10.1039/d6dt00059b
_journal_volume 55
_journal_year 2026
_chemical_formula_structural 'Ti(C5H5)2(C24H24) *0.5C6D6'
_chemical_formula_sum 'C37 H34 D3 Ti'
_chemical_formula_weight 532.58
_space_group_crystal_system monoclinic
_space_group_IT_number 14
_space_group_name_Hall '-P 2yn'
_space_group_name_H-M_alt 'P 1 21/n 1'
_atom_sites_solution_hydrogens difmap
_atom_sites_solution_primary direct
_atom_sites_solution_secondary difmap
_audit_creation_method SHELXL-2018/3
_audit_update_record
;
2025-07-07 deposited with the CCDC.	2026-02-18 downloaded from the CCDC.
;
_cell_angle_alpha 90
_cell_angle_beta 95.0952(12)
_cell_angle_gamma 90
_cell_formula_units_Z 4
_cell_length_a 11.2225(4)
_cell_length_b 16.2455(6)
_cell_length_c 15.1819(5)
_cell_measurement_reflns_used 9372
_cell_measurement_temperature 100(2)
_cell_measurement_theta_max 40.25
_cell_measurement_theta_min 2.50
_cell_volume 2756.95(17)
_computing_cell_refinement 'Bruker SAINT V8.40B'
_computing_data_collection 'Bruker APEX3'
_computing_data_reduction 'Bruker SAINT V8.40B'
_computing_structure_refinement 'SHELXL-2018/3 (Sheldrick, 2018)'
_computing_structure_solution 'SHELXS-2013/1 (Sheldrick, 2013)'
_diffrn_ambient_temperature 100(2)
_diffrn_measured_fraction_theta_full 1.000
_diffrn_measured_fraction_theta_max 1.000
_diffrn_measurement_device_type 'Bruker Photon III CPAD'
_diffrn_measurement_method '\f and \w scans'
_diffrn_radiation_type MoK\a
_diffrn_radiation_wavelength 0.71073
_diffrn_reflns_av_R_equivalents 0.0397
_diffrn_reflns_av_unetI/netI 0.0180
_diffrn_reflns_Laue_measured_fraction_full 1.000
_diffrn_reflns_Laue_measured_fraction_max 1.000
_diffrn_reflns_limit_h_max 20
_diffrn_reflns_limit_h_min -20
_diffrn_reflns_limit_k_max 29
_diffrn_reflns_limit_k_min -29
_diffrn_reflns_limit_l_max 27
_diffrn_reflns_limit_l_min -27
_diffrn_reflns_number 213152
_diffrn_reflns_point_group_measured_fraction_full 1.000
_diffrn_reflns_point_group_measured_fraction_max 1.000
_diffrn_reflns_theta_full 25.242
_diffrn_reflns_theta_max 40.249
_diffrn_reflns_theta_min 1.840
_diffrn_source 'I\mS microfocus'
_exptl_absorpt_coefficient_mu 0.335
_exptl_absorpt_correction_T_max 1.0000
_exptl_absorpt_correction_T_min 0.9170
_exptl_absorpt_correction_type multi-scan
_exptl_absorpt_process_details 'SADABS-2016/2 (Sheldrick)'
_exptl_crystal_colour red
_exptl_crystal_density_diffrn 1.283
_exptl_crystal_description block
_exptl_crystal_F_000 1124
_exptl_crystal_size_max 0.140
_exptl_crystal_size_mid 0.090
_exptl_crystal_size_min 0.080
_refine_diff_density_max 0.674
_refine_diff_density_min -0.464
_refine_diff_density_rms 0.057
_refine_ls_extinction_method none
_refine_ls_goodness_of_fit_ref 1.054
_refine_ls_hydrogen_treatment constr
_refine_ls_matrix_type full
_refine_ls_number_parameters 352
_refine_ls_number_reflns 17364
_refine_ls_number_restraints 0
_refine_ls_restrained_S_all 1.054
_refine_ls_R_factor_all 0.0386
_refine_ls_R_factor_gt 0.0333
_refine_ls_shift/su_max 0.003
_refine_ls_shift/su_mean 0.000
_refine_ls_structure_factor_coef Fsqd
_refine_ls_weighting_details 'w=1/[\s^2^(Fo^2^)+(0.0450P)^2^+0.6500P] where P=(Fo^2^+2Fc^2^)/3'
_refine_ls_weighting_scheme calc
_refine_ls_wR_factor_gt 0.0907
_refine_ls_wR_factor_ref 0.0941
_reflns_Friedel_coverage 0.000
_reflns_number_gt 15507
_reflns_number_total 17364
_reflns_threshold_expression 'I > 2\s(I)'
_cod_data_source_file d6dt00059b2.cif
_cod_data_source_block 5p
_cod_depositor_comments 'Adding full bibliography for 7720284--7720301.cif.'
_cod_original_sg_symbol_H-M 'P 21/n'
_cod_database_code 7720301
_shelx_shelxl_version_number 2018/3
_shelx_space_group_comment
;
The symmetry employed for this shelxl refinement is uniquely defined
by the following loop, which should always be used as a source of
symmetry information in preference to the above space-group names.
They are only intended as comments.
;
_shelx_estimated_absorpt_t_min 0.955
_shelx_estimated_absorpt_t_max 0.974

loop_
_space_group_symop_operation_xyz
'x, y, z'
'-x+1/2, y+1/2, -z+1/2'
'-x, -y, -z'
'x-1/2, -y-1/2, z-1/2'

loop_
_atom_site_label
_atom_site_type_symbol
_atom_site_fract_x
_atom_site_fract_y
_atom_site_fract_z
_atom_site_U_iso_or_equiv
_atom_site_adp_type
_atom_site_occupancy
_atom_site_site_symmetry_order
_atom_site_calc_flag
_atom_site_refinement_flags_posn
_atom_site_refinement_flags_adp
_atom_site_refinement_flags_occupancy
_atom_site_disorder_assembly
_atom_site_disorder_group
Ti1 Ti 0.52342(2) 0.24694(2) 0.56028(2) 0.01034(2) Uani 1 1 d . . . . .
C1 C 0.68734(6) 0.16805(5) 0.52093(6) 0.02770(15) Uani 1 1 d . . . . .
H1 H 0.673133 0.123503 0.480831 0.033 Uiso 1 1 calc R U . . .
C2 C 0.68996(6) 0.16376(5) 0.61359(7) 0.03038(17) Uani 1 1 d . . . . .
H2 H 0.677670 0.115690 0.647246 0.036 Uiso 1 1 calc R U . . .
C3 C 0.71400(6) 0.24317(6) 0.64772(5) 0.02603(14) Uani 1 1 d . . . . .
H3 H 0.720227 0.258053 0.708465 0.031 Uiso 1 1 calc R U . . .
C4 C 0.72712(6) 0.29638(4) 0.57691(5) 0.02086(11) Uani 1 1 d . . . . .
H4 H 0.744756 0.353506 0.581288 0.025 Uiso 1 1 calc R U . . .
C5 C 0.70975(6) 0.25092(5) 0.49821(5) 0.02221(12) Uani 1 1 d . . . . .
H5 H 0.712523 0.271948 0.440034 0.027 Uiso 1 1 calc R U . . .
C6 C 0.32712(5) 0.30998(4) 0.54500(4) 0.01636(9) Uani 1 1 d . . . . .
H6 H 0.256720 0.277390 0.543988 0.020 Uiso 1 1 calc R U . . .
C7 C 0.38993(6) 0.34355(4) 0.62066(4) 0.01767(9) Uani 1 1 d . . . . .
H7 H 0.368563 0.338352 0.679567 0.021 Uiso 1 1 calc R U . . .
C8 C 0.48998(6) 0.38622(4) 0.59432(5) 0.01882(10) Uani 1 1 d . . . . .
H8 H 0.548640 0.414092 0.632235 0.023 Uiso 1 1 calc R U . . .
C9 C 0.48743(6) 0.38007(4) 0.50056(5) 0.01834(10) Uani 1 1 d . . . . .
H9 H 0.543687 0.403537 0.464643 0.022 Uiso 1 1 calc R U . . .
C10 C 0.38651(6) 0.33297(4) 0.47073(4) 0.01646(9) Uani 1 1 d . . . . .
H10 H 0.362601 0.319087 0.410979 0.020 Uiso 1 1 calc R U . . .
C11 C 0.36065(6) 0.10179(4) 0.52303(4) 0.01461(12) Uani 0.938(2) 1 d . . P A 1
H11A H 0.351048 0.047604 0.493416 0.018 Uiso 0.938(2) 1 calc R U P A 1
H11B H 0.279884 0.124979 0.527740 0.018 Uiso 0.938(2) 1 calc R U P A 1
C11B C 0.4197(8) 0.0864(5) 0.5250(5) 0.0108(15) Uiso 0.062(2) 1 d . . P A 2
H11C H 0.499484 0.061319 0.539329 0.013 Uiso 0.062(2) 1 calc R U P A 2
H11D H 0.367454 0.044727 0.493477 0.013 Uiso 0.062(2) 1 calc R U P A 2
C12 C 0.43093(5) 0.15913(3) 0.46690(4) 0.01336(8) Uani 1 1 d . . . . .
C13 C 0.42449(5) 0.15406(3) 0.37751(4) 0.01360(8) Uani 1 1 d . . . . .
C14 C 0.50070(6) 0.20692(4) 0.32265(4) 0.01809(10) Uani 1 1 d . . . . .
H14A H 0.548105 0.246318 0.361211 0.022 Uiso 1 1 calc R U . . .
H14B H 0.449062 0.238621 0.278567 0.022 Uiso 1 1 calc R U . . .
C15 C 0.58451(7) 0.15057(5) 0.27557(5) 0.02460(13) Uani 1 1 d . . . . .
H15A H 0.639724 0.184390 0.243281 0.030 Uiso 1 1 calc R U . . .
H15B H 0.632990 0.116942 0.319786 0.030 Uiso 1 1 calc R U . . .
C16 C 0.51191(8) 0.09430(5) 0.21089(5) 0.02479(13) Uani 1 1 d . . . . .
H16A H 0.493082 0.124416 0.154685 0.030 Uiso 1 1 calc R U . . .
H16B H 0.561789 0.046224 0.198140 0.030 Uiso 1 1 calc R U . . .
C17 C 0.39634(6) 0.06365(4) 0.24336(4) 0.01729(10) Uani 1 1 d . . . . .
C18 C 0.32875(7) 0.00614(4) 0.19163(4) 0.02122(12) Uani 1 1 d . . . . .
H18 H 0.360606 -0.016187 0.140853 0.025 Uiso 1 1 calc R U . . .
C19 C 0.21677(7) -0.01911(4) 0.21237(4) 0.02198(12) Uani 1 1 d . . . . .
H19 H 0.172647 -0.058357 0.176363 0.026 Uiso 1 1 calc R U . . .
C20 C 0.16951(6) 0.01362(4) 0.28658(4) 0.01906(10) Uani 1 1 d . . . . .
H20 H 0.091637 -0.001705 0.300421 0.023 Uiso 1 1 calc R U . . .
C21 C 0.23691(5) 0.06886(4) 0.34029(4) 0.01561(9) Uani 1 1 d . . . . .
H21 H 0.204381 0.090358 0.391187 0.019 Uiso 1 1 calc R U . . .
C22 C 0.35201(5) 0.09381(3) 0.32138(4) 0.01390(8) Uani 1 1 d . . . . .
C23 C 0.42328(6) 0.08997(4) 0.61596(4) 0.01487(12) Uani 0.938(2) 1 d . . P A 1
H23A H 0.370949 0.057281 0.651814 0.018 Uiso 0.938(2) 1 calc R U P A 1
H23B H 0.498105 0.058503 0.611735 0.018 Uiso 0.938(2) 1 calc R U P A 1
C23B C 0.3683(10) 0.1109(6) 0.6080(7) 0.0168(18) Uiso 0.062(2) 1 d . . P A 2
H23C H 0.355749 0.061306 0.643892 0.020 Uiso 0.062(2) 1 calc R U P A 2
H23D H 0.289605 0.137468 0.593438 0.020 Uiso 0.062(2) 1 calc R U P A 2
C24 C 0.45291(5) 0.17156(3) 0.66243(4) 0.01344(8) Uani 1 1 d . . . . .
C25 C 0.43893(5) 0.18566(3) 0.74878(3) 0.01252(8) Uani 1 1 d . . . . .
C26 C 0.50003(6) 0.25584(3) 0.80053(4) 0.01492(9) Uani 1 1 d . . . . .
H26A H 0.440552 0.288399 0.830110 0.018 Uiso 1 1 calc R U . . .
H26B H 0.540051 0.292693 0.760396 0.018 Uiso 1 1 calc R U . . .
C27 C 0.59248(6) 0.21816(4) 0.86958(4) 0.01659(9) Uani 1 1 d . . . . .
H27A H 0.649116 0.183617 0.839429 0.020 Uiso 1 1 calc R U . . .
H27B H 0.638641 0.262738 0.901282 0.020 Uiso 1 1 calc R U . . .
C28 C 0.53135(6) 0.16567(4) 0.93605(4) 0.01584(9) Uani 1 1 d . . . . .
H28A H 0.590571 0.126514 0.964337 0.019 Uiso 1 1 calc R U . . .
H28B H 0.505074 0.202050 0.982934 0.019 Uiso 1 1 calc R U . . .
C29 C 0.42441(5) 0.11765(3) 0.89587(3) 0.01223(8) Uani 1 1 d . . . . .
C30 C 0.36749(5) 0.06296(4) 0.94961(4) 0.01458(8) Uani 1 1 d . . . . .
H30 H 0.401998 0.052606 1.007974 0.017 Uiso 1 1 calc R U . . .
C31 C 0.26186(6) 0.02342(4) 0.91985(4) 0.01680(9) Uani 1 1 d . . . . .
H31 H 0.225468 -0.014462 0.956885 0.020 Uiso 1 1 calc R U . . .
C32 C 0.20990(6) 0.04007(4) 0.83486(4) 0.01806(10) Uani 1 1 d . . . . .
H32 H 0.135762 0.015434 0.814458 0.022 Uiso 1 1 calc R U . . .
C33 C 0.26701(5) 0.09281(4) 0.78015(4) 0.01637(9) Uani 1 1 d . . . . .
H33 H 0.230705 0.104083 0.722484 0.020 Uiso 1 1 calc R U . . .
C34 C 0.37709(5) 0.12994(3) 0.80788(3) 0.01256(8) Uani 1 1 d . . . . .
C35 C 0.04310(8) 0.06184(8) 0.55741(7) 0.0378(2) Uani 1 1 d . . . . .
D35 D 0.072465 0.104148 0.596732 0.045 Uiso 1 1 calc R U . . .
C36 C -0.04457(8) 0.07929(7) 0.48924(7) 0.0371(2) Uani 1 1 d . . . . .
D36 D -0.074934 0.133676 0.481870 0.045 Uiso 1 1 calc R U . . .
C37 C -0.08738(8) 0.01773(8) 0.43238(7) 0.0400(2) Uani 1 1 d . . . . .
D37 D -0.147393 0.029810 0.386066 0.048 Uiso 1 1 calc R U . . .

loop_
_atom_site_aniso_label
_atom_site_aniso_U_11
_atom_site_aniso_U_22
_atom_site_aniso_U_33
_atom_site_aniso_U_23
_atom_site_aniso_U_13
_atom_site_aniso_U_12
Ti1 0.01011(4) 0.01013(4) 0.01058(4) 0.00196(2) -0.00029(3) -0.00047(2)
C1 0.0146(2) 0.0239(3) 0.0441(4) -0.0099(3) -0.0002(3) 0.0052(2)
C2 0.0141(2) 0.0283(3) 0.0475(5) 0.0209(3) -0.0042(3) 0.0020(2)
C3 0.0128(2) 0.0462(4) 0.0183(3) 0.0051(3) -0.00289(19) -0.0030(2)
C4 0.0125(2) 0.0215(3) 0.0284(3) 0.0011(2) 0.0001(2) -0.00342(18)
C5 0.0134(2) 0.0346(3) 0.0189(3) 0.0036(2) 0.00326(19) 0.0002(2)
C6 0.0131(2) 0.0146(2) 0.0208(2) 0.00311(17) -0.00129(17) 0.00137(16)
C7 0.0187(2) 0.0185(2) 0.0157(2) 0.00107(18) 0.00053(18) 0.00615(18)
C8 0.0183(2) 0.0134(2) 0.0236(3) -0.00328(18) -0.0045(2) 0.00074(17)
C9 0.0187(2) 0.0134(2) 0.0230(3) 0.00603(18) 0.0024(2) 0.00011(17)
C10 0.0192(2) 0.0149(2) 0.0145(2) 0.00254(16) -0.00298(17) 0.00348(17)
C11 0.0186(3) 0.0144(2) 0.0108(2) -0.00075(16) 0.00114(17) -0.00388(18)
C12 0.0164(2) 0.01308(19) 0.01062(18) 0.00022(14) 0.00107(15) -0.00050(15)
C13 0.0157(2) 0.01463(19) 0.01059(18) 0.00018(15) 0.00165(15) 0.00077(15)
C14 0.0201(2) 0.0211(2) 0.0134(2) 0.00181(18) 0.00334(18) -0.00246(19)
C15 0.0215(3) 0.0324(3) 0.0212(3) 0.0022(2) 0.0088(2) 0.0017(2)
C16 0.0315(3) 0.0259(3) 0.0187(3) -0.0013(2) 0.0122(2) 0.0035(3)
C17 0.0255(3) 0.0156(2) 0.01103(19) 0.00018(16) 0.00307(18) 0.00526(19)
C18 0.0370(3) 0.0152(2) 0.0112(2) -0.00163(17) 0.0007(2) 0.0056(2)
C19 0.0347(3) 0.0142(2) 0.0155(2) -0.00243(18) -0.0065(2) 0.0024(2)
C20 0.0222(3) 0.0153(2) 0.0185(2) -0.00124(18) -0.0047(2) 0.00044(18)
C21 0.0179(2) 0.0146(2) 0.0141(2) -0.00203(16) -0.00024(17) 0.00136(16)
C22 0.0182(2) 0.01333(19) 0.01010(17) -0.00059(15) 0.00081(16) 0.00283(16)
C23 0.0210(3) 0.0129(2) 0.0107(2) 0.00052(16) 0.00114(18) -0.00331(18)
C24 0.0166(2) 0.01320(18) 0.01037(18) 0.00095(14) 0.00010(15) -0.00312(15)
C25 0.01475(19) 0.01240(18) 0.01010(17) 0.00066(14) -0.00054(15) -0.00257(15)
C26 0.0191(2) 0.01217(19) 0.01278(19) 0.00060(15) -0.00263(17) -0.00259(16)
C27 0.0178(2) 0.0162(2) 0.0148(2) 0.00206(17) -0.00409(17) -0.00477(17)
C28 0.0196(2) 0.0156(2) 0.01156(19) 0.00041(16) -0.00291(17) -0.00293(17)
C29 0.01468(19) 0.01219(18) 0.00982(17) -0.00013(14) 0.00098(14) -0.00008(14)
C30 0.0185(2) 0.01434(19) 0.01123(18) 0.00114(15) 0.00318(16) 0.00038(16)
C31 0.0188(2) 0.0164(2) 0.0160(2) 0.00147(17) 0.00582(18) -0.00186(17)
C32 0.0161(2) 0.0202(2) 0.0180(2) 0.00131(19) 0.00249(18) -0.00493(18)
C33 0.0157(2) 0.0195(2) 0.0136(2) 0.00139(17) -0.00049(16) -0.00449(17)
C34 0.01430(19) 0.01332(18) 0.00995(17) 0.00018(14) 0.00054(15) -0.00210(15)
C35 0.0218(3) 0.0511(6) 0.0410(5) 0.0052(4) 0.0049(3) -0.0002(3)
C36 0.0214(3) 0.0447(5) 0.0464(5) 0.0153(4) 0.0095(3) 0.0065(3)
C37 0.0213(3) 0.0589(6) 0.0393(5) 0.0146(5) -0.0005(3) 0.0059(4)

loop_
_atom_type_symbol
_atom_type_description
_atom_type_scat_dispersion_real
_atom_type_scat_dispersion_imag
_atom_type_scat_source
C C 0.0033 0.0016 'International Tables Vol C Tables 4.2.6.8 and 6.1.1.4'
H H 0.0000 0.0000 'International Tables Vol C Tables 4.2.6.8 and 6.1.1.4'
Ti Ti 0.2776 0.4457 'International Tables Vol C Tables 4.2.6.8 and 6.1.1.4'
D D 0.0000 0.0000 'International Tables Vol C Tables 4.2.6.8 and 6.1.1.4'

loop_
_geom_angle_atom_site_label_1
_geom_angle_atom_site_label_2
_geom_angle_atom_site_label_3
_geom_angle
_geom_angle_site_symmetry_1
_geom_angle_site_symmetry_3
_geom_angle_publ_flag
C24 Ti1 C12 85.07(2) . . ?
C24 Ti1 C8 107.96(2) . . ?
C12 Ti1 C8 133.37(2) . . ?
C24 Ti1 C1 102.43(3) . . ?
C12 Ti1 C1 79.57(2) . . ?
C8 Ti1 C1 135.95(3) . . ?
C24 Ti1 C9 136.55(2) . . ?
C12 Ti1 C9 106.89(2) . . ?
C8 Ti1 C9 35.10(2) . . ?
C1 Ti1 C9 120.62(3) . . ?
C24 Ti1 C5 133.42(2) . . ?
C12 Ti1 C5 98.26(2) . . ?
C8 Ti1 C5 102.96(3) . . ?
C1 Ti1 C5 34.87(3) . . ?
C9 Ti1 C5 87.09(2) . . ?
C24 Ti1 C2 76.33(3) . . ?
C12 Ti1 C2 99.28(3) . . ?
C8 Ti1 C2 127.12(3) . . ?
C1 Ti1 C2 34.43(3) . . ?
C9 Ti1 C2 138.49(2) . . ?
C5 Ti1 C2 57.22(3) . . ?
C24 Ti1 C7 79.50(2) . . ?
C12 Ti1 C7 113.17(2) . . ?
C8 Ti1 C7 34.34(2) . . ?
C1 Ti1 C7 167.26(3) . . ?
C9 Ti1 C7 57.25(2) . . ?
C5 Ti1 C7 137.30(3) . . ?
C2 Ti1 C7 137.28(3) . . ?
C24 Ti1 C10 118.33(2) . . ?
C12 Ti1 C10 76.82(2) . . ?
C8 Ti1 C10 57.36(2) . . ?
C1 Ti1 C10 130.15(3) . . ?
C9 Ti1 C10 34.30(2) . . ?
C5 Ti1 C10 107.53(2) . . ?
C2 Ti1 C10 163.96(3) . . ?
C7 Ti1 C10 56.54(2) . . ?
C24 Ti1 C4 120.84(2) . . ?
C12 Ti1 C4 132.04(2) . . ?
C8 Ti1 C4 79.96(2) . . ?
C1 Ti1 C4 57.02(3) . . ?
C9 Ti1 C4 82.17(2) . . ?
C5 Ti1 C4 34.10(3) . . ?
C2 Ti1 C4 56.48(3) . . ?
C7 Ti1 C4 111.03(2) . . ?
C10 Ti1 C4 114.64(2) . . ?
C24 Ti1 C3 87.39(2) . . ?
C12 Ti1 C3 132.86(3) . . ?
C8 Ti1 C3 93.11(3) . . ?
C1 Ti1 C3 56.89(3) . . ?
C9 Ti1 C3 110.27(3) . . ?
C5 Ti1 C3 56.61(3) . . ?
C2 Ti1 C3 34.06(3) . . ?
C7 Ti1 C3 110.97(3) . . ?
C10 Ti1 C3 144.57(3) . . ?
C4 Ti1 C3 33.63(3) . . ?
C24 Ti1 C6 85.48(2) . . ?
C12 Ti1 C6 80.78(2) . . ?
C8 Ti1 C6 56.92(2) . . ?
C1 Ti1 C6 158.05(3) . . ?
C9 Ti1 C6 56.90(2) . . ?
C5 Ti1 C6 141.05(2) . . ?
C2 Ti1 C6 161.70(3) . . ?
C7 Ti1 C6 33.80(2) . . ?
C10 Ti1 C6 33.96(2) . . ?
C4 Ti1 C6 135.56(2) . . ?
C3 Ti1 C6 144.77(3) . . ?
C2 C1 C5 107.58(7) . . ?
C2 C1 Ti1 73.83(4) . . ?
C5 C1 Ti1 72.86(4) . . ?
C2 C1 H1 126.2 . . ?
C5 C1 H1 126.2 . . ?
Ti1 C1 H1 119.0 . . ?
C1 C2 C3 108.01(7) . . ?
C1 C2 Ti1 71.75(4) . . ?
C3 C2 Ti1 74.02(4) . . ?
C1 C2 H2 126.0 . . ?
C3 C2 H2 126.0 . . ?
Ti1 C2 H2 120.0 . . ?
C4 C3 C2 108.28(7) . . ?
C4 C3 Ti1 73.16(4) . . ?
C2 C3 Ti1 71.92(4) . . ?
C4 C3 H3 125.9 . . ?
C2 C3 H3 125.9 . . ?
Ti1 C3 H3 120.8 . . ?
C3 C4 C5 108.26(7) . . ?
C3 C4 Ti1 73.22(4) . . ?
C5 C4 Ti1 71.18(4) . . ?
C3 C4 H4 125.9 . . ?
C5 C4 H4 125.9 . . ?
Ti1 C4 H4 121.4 . . ?
C4 C5 C1 107.86(7) . . ?
C4 C5 Ti1 74.72(4) . . ?
C1 C5 Ti1 72.27(4) . . ?
C4 C5 H5 126.1 . . ?
C1 C5 H5 126.1 . . ?
Ti1 C5 H5 118.8 . . ?
C7 C6 C10 108.23(5) . . ?
C7 C6 Ti1 72.51(3) . . ?
C10 C6 Ti1 72.42(3) . . ?
C7 C6 H6 125.9 . . ?
C10 C6 H6 125.9 . . ?
Ti1 C6 H6 120.9 . . ?
C6 C7 C8 108.31(6) . . ?
C6 C7 Ti1 73.70(4) . . ?
C8 C7 Ti1 70.95(4) . . ?
C6 C7 H7 125.8 . . ?
C8 C7 H7 125.8 . . ?
Ti1 C7 H7 121.2 . . ?
C7 C8 C9 107.68(5) . . ?
C7 C8 Ti1 74.71(4) . . ?
C9 C8 Ti1 72.74(3) . . ?
C7 C8 H8 126.2 . . ?
C9 C8 H8 126.2 . . ?
Ti1 C8 H8 118.4 . . ?
C10 C9 C8 107.68(5) . . ?
C10 C9 Ti1 74.42(3) . . ?
C8 C9 Ti1 72.16(3) . . ?
C10 C9 H9 126.2 . . ?
C8 C9 H9 126.2 . . ?
Ti1 C9 H9 119.2 . . ?
C9 C10 C6 108.09(5) . . ?
C9 C10 Ti1 71.27(3) . . ?
C6 C10 Ti1 73.61(3) . . ?
C9 C10 H10 126.0 . . ?
C6 C10 H10 126.0 . . ?
Ti1 C10 H10 120.9 . . ?
C12 C11 C23 111.88(5) . . ?
C12 C11 H11A 109.2 . . ?
C23 C11 H11A 109.2 . . ?
C12 C11 H11B 109.2 . . ?
C23 C11 H11B 109.2 . . ?
H11A C11 H11B 107.9 . . ?
C12 C11B C23B 110.4(7) . . ?
C12 C11B H11C 109.6 . . ?
C23B C11B H11C 109.6 . . ?
C12 C11B H11D 109.6 . . ?
C23B C11B H11D 109.6 . . ?
H11C C11B H11D 108.1 . . ?
C13 C12 C11B 123.1(3) . . ?
C13 C12 C11 122.49(5) . . ?
C13 C12 Ti1 131.57(4) . . ?
C11B C12 Ti1 101.1(3) . . ?
C11 C12 Ti1 105.82(4) . . ?
C12 C13 C22 126.17(5) . . ?
C12 C13 C14 122.30(5) . . ?
C22 C13 C14 111.37(5) . . ?
C13 C14 C15 108.53(6) . . ?
C13 C14 H14A 110.0 . . ?
C15 C14 H14A 110.0 . . ?
C13 C14 H14B 110.0 . . ?
C15 C14 H14B 110.0 . . ?
H14A C14 H14B 108.4 . . ?
C16 C15 C14 110.08(6) . . ?
C16 C15 H15A 109.6 . . ?
C14 C15 H15A 109.6 . . ?
C16 C15 H15B 109.6 . . ?
C14 C15 H15B 109.6 . . ?
H15A C15 H15B 108.2 . . ?
C17 C16 C15 114.36(5) . . ?
C17 C16 H16A 108.7 . . ?
C15 C16 H16A 108.7 . . ?
C17 C16 H16B 108.7 . . ?
C15 C16 H16B 108.7 . . ?
H16A C16 H16B 107.6 . . ?
C18 C17 C22 119.23(6) . . ?
C18 C17 C16 118.34(6) . . ?
C22 C17 C16 122.36(6) . . ?
C19 C18 C17 121.85(6) . . ?
C19 C18 H18 119.1 . . ?
C17 C18 H18 119.1 . . ?
C18 C19 C20 119.30(6) . . ?
C18 C19 H19 120.3 . . ?
C20 C19 H19 120.3 . . ?
C21 C20 C19 119.63(7) . . ?
C21 C20 H20 120.2 . . ?
C19 C20 H20 120.2 . . ?
C20 C21 C22 121.84(6) . . ?
C20 C21 H21 119.1 . . ?
C22 C21 H21 119.1 . . ?
C21 C22 C17 117.98(5) . . ?
C21 C22 C13 122.44(5) . . ?
C17 C22 C13 119.48(5) . . ?
C24 C23 C11 112.39(5) . . ?
C24 C23 H23A 109.1 . . ?
C11 C23 H23A 109.1 . . ?
C24 C23 H23B 109.1 . . ?
C11 C23 H23B 109.1 . . ?
H23A C23 H23B 107.9 . . ?
C11B C23B C24 110.9(7) . . ?
C11B C23B H23C 109.5 . . ?
C24 C23B H23C 109.5 . . ?
C11B C23B H23D 109.5 . . ?
C24 C23B H23D 109.5 . . ?
H23C C23B H23D 108.1 . . ?
C25 C24 C23 123.79(5) . . ?
C25 C24 C23B 120.3(4) . . ?
C25 C24 Ti1 132.44(4) . . ?
C23 C24 Ti1 103.73(4) . . ?
C23B C24 Ti1 102.8(4) . . ?
C24 C25 C34 125.52(5) . . ?
C24 C25 C26 122.96(5) . . ?
C34 C25 C26 111.04(5) . . ?
C25 C26 C27 107.55(5) . . ?
C25 C26 H26A 110.2 . . ?
C27 C26 H26A 110.2 . . ?
C25 C26 H26B 110.2 . . ?
C27 C26 H26B 110.2 . . ?
H26A C26 H26B 108.5 . . ?
C28 C27 C26 110.93(5) . . ?
C28 C27 H27A 109.5 . . ?
C26 C27 H27A 109.5 . . ?
C28 C27 H27B 109.5 . . ?
C26 C27 H27B 109.5 . . ?
H27A C27 H27B 108.0 . . ?
C29 C28 C27 114.05(5) . . ?
C29 C28 H28A 108.7 . . ?
C27 C28 H28A 108.7 . . ?
C29 C28 H28B 108.7 . . ?
C27 C28 H28B 108.7 . . ?
H28A C28 H28B 107.6 . . ?
C30 C29 C34 119.38(5) . . ?
C30 C29 C28 118.64(5) . . ?
C34 C29 C28 121.89(5) . . ?
C31 C30 C29 121.69(5) . . ?
C31 C30 H30 119.2 . . ?
C29 C30 H30 119.2 . . ?
C30 C31 C32 119.10(5) . . ?
C30 C31 H31 120.5 . . ?
C32 C31 H31 120.5 . . ?
C33 C32 C31 119.72(6) . . ?
C33 C32 H32 120.1 . . ?
C31 C32 H32 120.1 . . ?
C32 C33 C34 121.71(5) . . ?
C32 C33 H33 119.1 . . ?
C34 C33 H33 119.1 . . ?
C33 C34 C29 118.10(5) . . ?
C33 C34 C25 121.66(5) . . ?
C29 C34 C25 120.10(5) . . ?
C37 C35 C36 119.65(11) 3_556 . ?
C37 C35 D35 120.2 3_556 . ?
C36 C35 D35 120.2 . . ?
C37 C36 C35 120.09(10) . . ?
C37 C36 D36 120.0 . . ?
C35 C36 D36 120.0 . . ?
C36 C37 C35 120.25(9) . 3_556 ?
C36 C37 D37 119.9 . . ?
C35 C37 D37 119.9 3_556 . ?

loop_
_geom_bond_atom_site_label_1
_geom_bond_atom_site_label_2
_geom_bond_distance
_geom_bond_site_symmetry_2
_geom_bond_publ_flag
Ti1 C24 2.1792(5) . ?
Ti1 C12 2.2047(6) . ?
Ti1 C8 2.3583(6) . ?
Ti1 C1 2.3620(7) . ?
Ti1 C9 2.3659(6) . ?
Ti1 C5 2.3697(7) . ?
Ti1 C2 2.3887(7) . ?
Ti1 C7 2.4065(6) . ?
Ti1 C10 2.4064(6) . ?
Ti1 C4 2.4150(6) . ?
Ti1 C3 2.4158(7) . ?
Ti1 C6 2.4217(6) . ?
C1 C2 1.4061(14) . ?
C1 C5 1.4178(12) . ?
C1 H1 0.9500 . ?
C2 C3 1.4074(13) . ?
C2 H2 0.9500 . ?
C3 C4 1.3973(11) . ?
C3 H3 0.9500 . ?
C4 C5 1.4034(11) . ?
C4 H4 0.9500 . ?
C5 H5 0.9500 . ?
C6 C7 1.4035(9) . ?
C6 C10 1.4102(9) . ?
C6 H6 0.9500 . ?
C7 C8 1.4074(10) . ?
C7 H7 0.9500 . ?
C8 C9 1.4247(10) . ?
C8 H8 0.9500 . ?
C9 C10 1.4079(9) . ?
C9 H9 0.9500 . ?
C10 H10 0.9500 . ?
C11 C12 1.5282(8) . ?
C11 C23 1.5314(9) . ?
C11 H11A 0.9900 . ?
C11 H11B 0.9900 . ?
C11B C12 1.487(8) . ?
C11B C23B 1.487(13) . ?
C11B H11C 0.9900 . ?
C11B H11D 0.9900 . ?
C12 C13 1.3552(8) . ?
C13 C22 1.4910(8) . ?
C13 C14 1.5129(8) . ?
C14 C15 1.5340(10) . ?
C14 H14A 0.9900 . ?
C14 H14B 0.9900 . ?
C15 C16 1.5236(12) . ?
C15 H15A 0.9900 . ?
C15 H15B 0.9900 . ?
C16 C17 1.5122(10) . ?
C16 H16A 0.9900 . ?
C16 H16B 0.9900 . ?
C17 C18 1.3997(10) . ?
C17 C22 1.4125(8) . ?
C18 C19 1.3846(12) . ?
C18 H18 0.9500 . ?
C19 C20 1.3927(10) . ?
C19 H19 0.9500 . ?
C20 C21 1.3902(9) . ?
C20 H20 0.9500 . ?
C21 C22 1.4075(9) . ?
C21 H21 0.9500 . ?
C23 C24 1.5243(8) . ?
C23 H23A 0.9900 . ?
C23 H23B 0.9900 . ?
C23B C24 1.554(10) . ?
C23B H23C 0.9900 . ?
C23B H23D 0.9900 . ?
C24 C25 1.3535(8) . ?
C25 C34 1.4889(7) . ?
C25 C26 1.5138(8) . ?
C26 C27 1.5352(8) . ?
C26 H26A 0.9900 . ?
C26 H26B 0.9900 . ?
C27 C28 1.5295(8) . ?
C27 H27A 0.9900 . ?
C27 H27B 0.9900 . ?
C28 C29 1.5136(8) . ?
C28 H28A 0.9900 . ?
C28 H28B 0.9900 . ?
C29 C30 1.3983(8) . ?
C29 C34 1.4074(8) . ?
C30 C31 1.3881(9) . ?
C30 H30 0.9500 . ?
C31 C32 1.3945(9) . ?
C31 H31 0.9500 . ?
C32 C33 1.3891(8) . ?
C32 H32 0.9500 . ?
C33 C34 1.4053(8) . ?
C33 H33 0.9500 . ?
C35 C37 1.3886(17) 3_556 ?
C35 C36 1.3923(14) . ?
C35 D35 0.9500 . ?
C36 C37 1.3793(18) . ?
C36 D36 0.9500 . ?
C37 D37 0.9500 . ?

loop_
_geom_torsion_atom_site_label_1
_geom_torsion_atom_site_label_2
_geom_torsion_atom_site_label_3
_geom_torsion_atom_site_label_4
_geom_torsion
_geom_torsion_site_symmetry_1
_geom_torsion_site_symmetry_2
_geom_torsion_site_symmetry_3
_geom_torsion_site_symmetry_4
_geom_torsion_publ_flag
C5 C1 C2 C3 -0.12(8) . . . . ?
Ti1 C1 C2 C3 -65.67(5) . . . . ?
C5 C1 C2 Ti1 65.55(5) . . . . ?
C1 C2 C3 C4 -0.43(8) . . . . ?
Ti1 C2 C3 C4 -64.60(5) . . . . ?
C1 C2 C3 Ti1 64.17(5) . . . . ?
C2 C3 C4 C5 0.81(8) . . . . ?
Ti1 C3 C4 C5 -62.98(5) . . . . ?
C2 C3 C4 Ti1 63.80(5) . . . . ?
C3 C4 C5 C1 -0.88(8) . . . . ?
Ti1 C4 C5 C1 -65.18(5) . . . . ?
C3 C4 C5 Ti1 64.30(5) . . . . ?
C2 C1 C5 C4 0.61(8) . . . . ?
Ti1 C1 C5 C4 66.81(5) . . . . ?
C2 C1 C5 Ti1 -66.20(5) . . . . ?
C10 C6 C7 C8 -1.14(7) . . . . ?
Ti1 C6 C7 C8 62.94(4) . . . . ?
C10 C6 C7 Ti1 -64.08(4) . . . . ?
C6 C7 C8 C9 1.08(7) . . . . ?
Ti1 C7 C8 C9 65.80(4) . . . . ?
C6 C7 C8 Ti1 -64.72(4) . . . . ?
C7 C8 C9 C10 -0.61(7) . . . . ?
Ti1 C8 C9 C10 66.50(4) . . . . ?
C7 C8 C9 Ti1 -67.11(4) . . . . ?
C8 C9 C10 C6 -0.09(7) . . . . ?
Ti1 C9 C10 C6 64.90(4) . . . . ?
C8 C9 C10 Ti1 -64.99(4) . . . . ?
C7 C6 C10 C9 0.76(7) . . . . ?
Ti1 C6 C10 C9 -63.38(4) . . . . ?
C7 C6 C10 Ti1 64.13(4) . . . . ?
C23B C11B C12 C13 -150.7(5) . . . . ?
C23B C11B C12 Ti1 50.1(7) . . . . ?
C23 C11 C12 C13 152.47(6) . . . . ?
C23 C11 C12 Ti1 -31.13(6) . . . . ?
C11B C12 C13 C22 31.6(4) . . . . ?
C11 C12 C13 C22 -0.67(9) . . . . ?
Ti1 C12 C13 C22 -176.04(4) . . . . ?
C11B C12 C13 C14 -143.3(4) . . . . ?
C11 C12 C13 C14 -175.62(6) . . . . ?
Ti1 C12 C13 C14 9.01(9) . . . . ?
C12 C13 C14 C15 116.11(7) . . . . ?
C22 C13 C14 C15 -59.51(7) . . . . ?
C13 C14 C15 C16 63.96(7) . . . . ?
C14 C15 C16 C17 -37.79(9) . . . . ?
C15 C16 C17 C18 -174.70(6) . . . . ?
C15 C16 C17 C22 8.34(10) . . . . ?
C22 C17 C18 C19 3.22(9) . . . . ?
C16 C17 C18 C19 -173.83(6) . . . . ?
C17 C18 C19 C20 0.20(10) . . . . ?
C18 C19 C20 C21 -2.20(10) . . . . ?
C19 C20 C21 C22 0.78(9) . . . . ?
C20 C21 C22 C17 2.60(9) . . . . ?
C20 C21 C22 C13 178.94(6) . . . . ?
C18 C17 C22 C21 -4.51(8) . . . . ?
C16 C17 C22 C21 172.42(6) . . . . ?
C18 C17 C22 C13 179.04(5) . . . . ?
C16 C17 C22 C13 -4.03(9) . . . . ?
C12 C13 C22 C21 38.24(9) . . . . ?
C14 C13 C22 C21 -146.35(6) . . . . ?
C12 C13 C22 C17 -145.47(6) . . . . ?
C14 C13 C22 C17 29.94(7) . . . . ?
C12 C11 C23 C24 53.03(7) . . . . ?
C12 C11B C23B C24 -63.3(9) . . . . ?
C11 C23 C24 C25 138.55(6) . . . . ?
C11 C23 C24 Ti1 -43.60(6) . . . . ?
C11B C23B C24 C25 -163.6(5) . . . . ?
C11B C23B C24 Ti1 37.4(8) . . . . ?
C23 C24 C25 C34 -9.49(9) . . . . ?
C23B C24 C25 C34 21.6(5) . . . . ?
Ti1 C24 C25 C34 173.34(4) . . . . ?
C23 C24 C25 C26 161.87(6) . . . . ?
C23B C24 C25 C26 -167.1(5) . . . . ?
Ti1 C24 C25 C26 -15.30(9) . . . . ?
C24 C25 C26 C27 -112.05(6) . . . . ?
C34 C25 C26 C27 60.43(6) . . . . ?
C25 C26 C27 C28 -63.73(6) . . . . ?
C26 C27 C28 C29 37.26(7) . . . . ?
C27 C28 C29 C30 175.28(5) . . . . ?
C27 C28 C29 C34 -8.34(8) . . . . ?
C34 C29 C30 C31 -3.28(9) . . . . ?
C28 C29 C30 C31 173.19(6) . . . . ?
C29 C30 C31 C32 -1.41(9) . . . . ?
C30 C31 C32 C33 2.85(10) . . . . ?
C31 C32 C33 C34 0.41(10) . . . . ?
C32 C33 C34 C29 -5.03(9) . . . . ?
C32 C33 C34 C25 179.24(6) . . . . ?
C30 C29 C34 C33 6.36(8) . . . . ?
C28 C29 C34 C33 -169.99(6) . . . . ?
C30 C29 C34 C25 -177.83(5) . . . . ?
C28 C29 C34 C25 5.81(8) . . . . ?
C24 C25 C34 C33 -44.59(9) . . . . ?
C26 C25 C34 C33 143.17(6) . . . . ?
C24 C25 C34 C29 139.76(6) . . . . ?
C26 C25 C34 C29 -32.48(7) . . . . ?
C37 C35 C36 C37 0.21(16) 3_556 . . . ?
C35 C36 C37 C35 -0.22(16) . . . 3_556 ?
